data_7008385
loop_
_publ_author_name
'Garcia, Felipe'
'Goodman, Jonathan M.'
'Kowenicki, Richard A.'
'McPartlin, Mary'
'Riera, Lucia'
'Silva, Maria A.'
'Wirsing, Andreas'
'Wright, Dominic S.'

_publ_section_title
;
 Selection of the cis and trans phosph(III)azane macrocycles
 [{P(mu-NtBu)}2(1-Y-2-NH-C6H4)]2(Y=O, S).
;
_journal_issue 10
_journal_name_full 'Dalton transactions (Cambridge, England : 2003)'
_journal_page_first 1764
_journal_page_last 1773
_journal_paper_doi 10.1039/b502200b
_journal_year 2005
_chemical_formula_moiety 'C28 H46 N6 P4 S2'
_chemical_formula_sum 'C28 H46 N6 P4 S2'
_chemical_formula_weight 654.71
_chemical_name_systematic
;
?
;
_space_group_IT_number 2
_symmetry_cell_setting triclinic
_symmetry_space_group_name_Hall '-P 1'
_symmetry_space_group_name_H-M 'P -1'
_atom_sites_solution_hydrogens geom
_atom_sites_solution_primary direct
_atom_sites_solution_secondary difmap
_audit_creation_method SHELXL-97
_cell_angle_alpha 87.66(3)
_cell_angle_beta 89.25(3)
_cell_angle_gamma 79.64(3)
_cell_formula_units_Z 2
_cell_length_a 9.0091(18)
_cell_length_b 9.3028(19)
_cell_length_c 20.968(4)
_cell_measurement_reflns_used 18046
_cell_measurement_temperature 180(2)
_cell_measurement_theta_max 27.48
_cell_measurement_theta_min 1.00
_cell_volume 1727.2(6)
_computing_cell_refinement 'HKL Scalepack (Otwinowski & Minor 1997)'
_computing_data_collection 'Collect (Nonius B.V. 1998)'
_computing_data_reduction
;
HKL Denzo and Scalepack (Otwinowski & Minor 1997)
;
_computing_publication_material 'SHELXL-97 (Sheldrick 1997)'
_computing_structure_refinement 'SHELXL-97 (Sheldrick 1997)'
_computing_structure_solution 'SIR-92 (Altomare et al. 1994)'
_diffrn_ambient_temperature 180(2)
_diffrn_measured_fraction_theta_full 0.989
_diffrn_measured_fraction_theta_max 0.989
_diffrn_measurement_device_type 'Nonius Kappa CCD'
_diffrn_measurement_method 'Thin slice \w and \f scans'
_diffrn_radiation_source 'fine-focus sealed tube'
_diffrn_radiation_type MoK\a
_diffrn_radiation_wavelength 0.71073
_diffrn_reflns_av_R_equivalents 0.0472
_diffrn_reflns_av_sigmaI/netI 0.0589
_diffrn_reflns_limit_h_max 11
_diffrn_reflns_limit_h_min -11
_diffrn_reflns_limit_k_max 12
_diffrn_reflns_limit_k_min -12
_diffrn_reflns_limit_l_max 27
_diffrn_reflns_limit_l_min -26
_diffrn_reflns_number 22098
_diffrn_reflns_theta_full 27.47
_diffrn_reflns_theta_max 27.47
_diffrn_reflns_theta_min 3.55
_exptl_absorpt_coefficient_mu 0.367
_exptl_absorpt_correction_T_max 0.984
_exptl_absorpt_correction_T_min 0.907
_exptl_absorpt_correction_type multi-scan
_exptl_absorpt_process_details
;
multi-scan from symmetry-related measurements
Sortav (Blessing 1995)
;
_exptl_crystal_colour colourless
_exptl_crystal_density_diffrn 1.259
_exptl_crystal_density_method 'not measured'
_exptl_crystal_description blocks
_exptl_crystal_F_000 696
_exptl_crystal_size_max 0.42
_exptl_crystal_size_mid 0.18
_exptl_crystal_size_min 0.05
_refine_diff_density_max 0.303
_refine_diff_density_min -0.358
_refine_diff_density_rms 0.072
_refine_ls_extinction_method none
_refine_ls_goodness_of_fit_ref 1.038
_refine_ls_hydrogen_treatment mixed
_refine_ls_matrix_type full
_refine_ls_number_parameters 381
_refine_ls_number_reflns 7837
_refine_ls_number_restraints 0
_refine_ls_restrained_S_all 1.038
_refine_ls_R_factor_all 0.0745
_refine_ls_R_factor_gt 0.0443
_refine_ls_shift/su_max 0.026
_refine_ls_shift/su_mean 0.002
_refine_ls_structure_factor_coef Fsqd
_refine_ls_weighting_details 'calc w=1/[\s^2^(Fo^2^)+(0.0458P)^2^+0.7090P] where P=(Fo^2^+2Fc^2^)/3'
_refine_ls_weighting_scheme calc
_refine_ls_wR_factor_gt 0.1021
_refine_ls_wR_factor_ref 0.1142
_reflns_number_gt 5622
_reflns_number_total 7837
_reflns_threshold_expression >2sigma(I)
_cod_data_source_file b502200b.txt
_cod_data_source_block 2
_cod_original_sg_symbol_H-M P-1
_cod_database_code 7008385

loop_
_symmetry_equiv_pos_as_xyz
'x, y, z'
'-x, -y, -z'

loop_
_atom_site_label
_atom_site_type_symbol
_atom_site_fract_x
_atom_site_fract_y
_atom_site_fract_z
_atom_site_U_iso_or_equiv
_atom_site_adp_type
_atom_site_occupancy
_atom_site_symmetry_multiplicity
_atom_site_calc_flag
_atom_site_refinement_flags
_atom_site_disorder_assembly
_atom_site_disorder_group
P1 P 0.97797(7) 0.55074(6) 0.15644(3) 0.02987(14) Uani 1 1 d . . .
N1 N 0.9792(2) 0.67343(19) 0.09336(8) 0.0299(4) Uani 1 1 d . . .
C1 C 1.1047(3) 0.7097(2) 0.05245(10) 0.0332(5) Uani 1 1 d . . .
C11 C 1.1701(3) 0.8342(3) 0.07965(12) 0.0417(6) Uani 1 1 d . . .
H11A H 1.0915 0.9218 0.0811 0.063 Uiso 1 1 calc R . .
H11B H 1.2536 0.8550 0.0525 0.063 Uiso 1 1 calc R . .
H11C H 1.2073 0.8059 0.1229 0.063 Uiso 1 1 calc R . .
C12 C 1.0404(3) 0.7560(3) -0.01347(11) 0.0455(6) Uani 1 1 d . . .
H12A H 1.0047 0.6736 -0.0321 0.068 Uiso 1 1 calc R . .
H12B H 1.1191 0.7862 -0.0409 0.068 Uiso 1 1 calc R . .
H12C H 0.9561 0.8380 -0.0098 0.068 Uiso 1 1 calc R . .
C13 C 1.2253(3) 0.5726(3) 0.04957(12) 0.0452(6) Uani 1 1 d . . .
H13A H 1.2556 0.5375 0.0930 0.068 Uiso 1 1 calc R . .
H13B H 1.3132 0.5953 0.0258 0.068 Uiso 1 1 calc R . .
H13C H 1.1848 0.4966 0.0280 0.068 Uiso 1 1 calc R . .
P2 P 0.79080(7) 0.74608(6) 0.09294(3) 0.03044(14) Uani 1 1 d . . .
N2 N 0.7895(2) 0.6260(2) 0.15654(9) 0.0327(4) Uani 1 1 d . . .
C2 C 0.6630(3) 0.5512(2) 0.17665(11) 0.0340(5) Uani 1 1 d . . .
C21 C 0.5197(3) 0.6634(3) 0.17675(16) 0.0590(8) Uani 1 1 d . . .
H21A H 0.5294 0.7391 0.2068 0.089 Uiso 1 1 calc R . .
H21B H 0.4348 0.6159 0.1897 0.089 Uiso 1 1 calc R . .
H21C H 0.5016 0.7082 0.1338 0.089 Uiso 1 1 calc R . .
C22 C 0.6947(4) 0.4889(4) 0.24344(15) 0.0768(11) Uani 1 1 d . . .
H22A H 0.7863 0.4139 0.2434 0.115 Uiso 1 1 calc R . .
H22B H 0.6094 0.4450 0.2591 0.115 Uiso 1 1 calc R . .
H22C H 0.7091 0.5671 0.2714 0.115 Uiso 1 1 calc R . .
C23 C 0.6478(4) 0.4335(4) 0.13126(19) 0.0886(13) Uani 1 1 d . . .
H23A H 0.6298 0.4769 0.0881 0.133 Uiso 1 1 calc R . .
H23B H 0.5628 0.3865 0.1446 0.133 Uiso 1 1 calc R . .
H23C H 0.7409 0.3604 0.1315 0.133 Uiso 1 1 calc R . .
P3 P 0.58464(7) 1.00033(7) 0.33316(3) 0.03430(15) Uani 1 1 d . . .
N3 N 0.6032(2) 0.8236(2) 0.36486(9) 0.0358(4) Uani 1 1 d . . .
C3 C 0.4773(3) 0.7627(3) 0.39600(12) 0.0467(7) Uani 1 1 d . . .
C31 C 0.5362(4) 0.6012(3) 0.41309(17) 0.0760(11) Uani 1 1 d . . .
H31A H 0.5730 0.5504 0.3744 0.114 Uiso 1 1 calc R . .
H31B H 0.4545 0.5569 0.4322 0.114 Uiso 1 1 calc R . .
H31C H 0.6190 0.5930 0.4437 0.114 Uiso 1 1 calc R . .
C32 C 0.4246(4) 0.8421(4) 0.45643(14) 0.0656(9) Uani 1 1 d . . .
H32A H 0.5088 0.8315 0.4864 0.098 Uiso 1 1 calc R . .
H32B H 0.3421 0.7999 0.4761 0.098 Uiso 1 1 calc R . .
H32C H 0.3891 0.9460 0.4458 0.098 Uiso 1 1 calc R . .
C33 C 0.3495(3) 0.7801(4) 0.34898(15) 0.0725(10) Uani 1 1 d . . .
H33A H 0.3154 0.8841 0.3381 0.109 Uiso 1 1 calc R . .
H33B H 0.2657 0.7389 0.3680 0.109 Uiso 1 1 calc R . .
H33C H 0.3845 0.7285 0.3102 0.109 Uiso 1 1 calc R . .
P4 P 0.78083(7) 0.80961(7) 0.39647(3) 0.03423(15) Uani 1 1 d . . .
N4 N 0.7636(2) 0.9816(2) 0.36233(9) 0.0349(4) Uani 1 1 d . . .
C4 C 0.8676(3) 1.0875(3) 0.36215(12) 0.0443(6) Uani 1 1 d . . .
C41 C 0.9764(4) 1.0456(4) 0.41687(17) 0.0788(11) Uani 1 1 d . . .
H41A H 0.9196 1.0423 0.4569 0.118 Uiso 1 1 calc R . .
H41B H 1.0425 1.1182 0.4192 0.118 Uiso 1 1 calc R . .
H41C H 1.0375 0.9492 0.4100 0.118 Uiso 1 1 calc R . .
C42 C 0.9496(4) 1.0902(4) 0.29864(15) 0.0652(9) Uani 1 1 d . . .
H42A H 1.0085 0.9930 0.2913 0.098 Uiso 1 1 calc R . .
H42B H 1.0173 1.1616 0.2992 0.098 Uiso 1 1 calc R . .
H42C H 0.8759 1.1178 0.2643 0.098 Uiso 1 1 calc R . .
C43 C 0.7753(4) 1.2383(3) 0.37371(15) 0.0622(8) Uani 1 1 d . . .
H43A H 0.6945 1.2612 0.3421 0.093 Uiso 1 1 calc R . .
H43B H 0.8409 1.3116 0.3698 0.093 Uiso 1 1 calc R . .
H43C H 0.7312 1.2390 0.4167 0.093 Uiso 1 1 calc R . .
S1 S 1.08542(7) 0.66585(6) 0.22581(3) 0.03313(14) Uani 1 1 d . . .
C51 C 1.1035(2) 0.5496(2) 0.29617(10) 0.0286(5) Uani 1 1 d . . .
C52 C 1.2199(3) 0.4295(2) 0.30224(12) 0.0374(5) Uani 1 1 d . . .
H52 H 1.2823 0.4006 0.2665 0.045 Uiso 1 1 calc R . .
C53 C 1.2455(3) 0.3518(3) 0.35989(12) 0.0439(6) Uani 1 1 d . . .
H53 H 1.3250 0.2697 0.3638 0.053 Uiso 1 1 calc R . .
C54 C 1.1550(3) 0.3944(3) 0.41159(12) 0.0415(6) Uani 1 1 d . . .
H54 H 1.1737 0.3425 0.4515 0.050 Uiso 1 1 calc R . .
C55 C 1.0375(3) 0.5114(2) 0.40626(11) 0.0361(5) Uani 1 1 d . . .
H55 H 0.9753 0.5384 0.4423 0.043 Uiso 1 1 calc R . .
C56 C 1.0089(2) 0.5908(2) 0.34844(10) 0.0314(5) Uani 1 1 d . . .
N5 N 0.6206(3) 0.9803(2) 0.25392(10) 0.0414(5) Uani 1 1 d . . .
H5N H 0.699(3) 0.935(3) 0.2442(12) 0.043(8) Uiso 1 1 d . . .
S2 S 0.79954(7) 0.95850(6) 0.13245(3) 0.03487(15) Uani 1 1 d . . .
C61 C 0.6040(3) 1.0330(2) 0.13967(10) 0.0319(5) Uani 1 1 d . . .
C62 C 0.5188(3) 1.0898(2) 0.08643(12) 0.0394(6) Uani 1 1 d . . .
H62 H 0.5645 1.0839 0.0453 0.047 Uiso 1 1 calc R . .
C63 C 0.3697(3) 1.1541(3) 0.09253(13) 0.0467(6) Uani 1 1 d . . .
H63 H 0.3129 1.1928 0.0559 0.056 Uiso 1 1 calc R . .
C64 C 0.3031(3) 1.1622(3) 0.15208(14) 0.0489(7) Uani 1 1 d . . .
H64 H 0.2005 1.2075 0.1565 0.059 Uiso 1 1 calc R . .
C65 C 0.3851(3) 1.1045(3) 0.20571(12) 0.0431(6) Uani 1 1 d . . .
H65 H 0.3373 1.1093 0.2464 0.052 Uiso 1 1 calc R . .
C66 C 0.5362(3) 1.0399(2) 0.20055(11) 0.0340(5) Uani 1 1 d . . .
N6 N 0.8917(3) 0.7099(3) 0.34173(11) 0.0508(6) Uani 1 1 d . . .
H6N H 0.881(3) 0.738(3) 0.3039(13) 0.048(8) Uiso 1 1 d . . .

loop_
_atom_site_aniso_label
_atom_site_aniso_U_11
_atom_site_aniso_U_22
_atom_site_aniso_U_33
_atom_site_aniso_U_23
_atom_site_aniso_U_13
_atom_site_aniso_U_12
P1 0.0275(3) 0.0311(3) 0.0302(3) 0.0020(2) 0.0001(2) -0.0037(2)
N1 0.0258(10) 0.0352(10) 0.0276(9) 0.0025(7) 0.0024(7) -0.0038(8)
C1 0.0286(12) 0.0405(13) 0.0307(12) 0.0012(9) 0.0059(9) -0.0073(10)
C11 0.0342(14) 0.0469(14) 0.0461(14) 0.0004(11) 0.0055(11) -0.0144(11)
C12 0.0435(15) 0.0606(16) 0.0331(13) 0.0086(11) 0.0030(11) -0.0136(13)
C13 0.0358(14) 0.0498(15) 0.0483(15) -0.0021(12) 0.0122(12) -0.0036(12)
P2 0.0268(3) 0.0352(3) 0.0287(3) 0.0029(2) -0.0013(2) -0.0046(2)
N2 0.0257(10) 0.0361(10) 0.0364(10) 0.0076(8) 0.0009(8) -0.0080(8)
C2 0.0307(12) 0.0388(13) 0.0344(12) -0.0005(10) 0.0053(10) -0.0118(10)
C21 0.0324(15) 0.0595(18) 0.086(2) 0.0068(15) 0.0095(14) -0.0135(14)
C22 0.054(2) 0.109(3) 0.070(2) 0.0457(19) -0.0020(16) -0.0307(19)
C23 0.083(3) 0.091(3) 0.111(3) -0.062(2) 0.049(2) -0.058(2)
P3 0.0290(3) 0.0369(3) 0.0346(3) -0.0037(2) -0.0010(3) 0.0012(3)
N3 0.0313(11) 0.0381(11) 0.0390(11) -0.0026(8) 0.0083(8) -0.0090(9)
C3 0.0424(15) 0.0612(17) 0.0424(14) -0.0140(12) 0.0165(12) -0.0233(13)
C31 0.094(3) 0.0596(19) 0.082(2) -0.0010(16) 0.035(2) -0.0368(19)
C32 0.060(2) 0.096(2) 0.0494(17) -0.0267(16) 0.0246(15) -0.0337(18)
C33 0.0513(19) 0.121(3) 0.0589(19) -0.0196(19) 0.0086(15) -0.050(2)
P4 0.0326(3) 0.0363(3) 0.0312(3) 0.0048(2) 0.0032(3) -0.0009(3)
N4 0.0329(11) 0.0342(10) 0.0382(11) 0.0037(8) -0.0066(8) -0.0084(9)
C4 0.0473(16) 0.0484(15) 0.0413(14) 0.0038(11) -0.0076(12) -0.0208(13)
C41 0.072(2) 0.092(3) 0.082(2) 0.0197(19) -0.0372(19) -0.044(2)
C42 0.067(2) 0.073(2) 0.066(2) -0.0101(16) 0.0186(16) -0.0400(18)
C43 0.087(2) 0.0458(16) 0.0585(18) -0.0068(13) 0.0083(17) -0.0245(16)
S1 0.0322(3) 0.0377(3) 0.0296(3) 0.0016(2) -0.0007(2) -0.0073(2)
C51 0.0256(11) 0.0317(11) 0.0290(11) 0.0002(9) -0.0055(9) -0.0060(9)
C52 0.0324(13) 0.0365(12) 0.0416(14) -0.0073(10) -0.0010(10) 0.0000(10)
C53 0.0421(15) 0.0341(13) 0.0507(16) -0.0010(11) -0.0091(12) 0.0071(11)
C54 0.0467(16) 0.0376(13) 0.0383(14) 0.0046(10) -0.0104(11) -0.0031(12)
C55 0.0369(14) 0.0378(13) 0.0318(12) 0.0011(10) -0.0021(10) -0.0026(11)
C56 0.0265(12) 0.0320(12) 0.0341(12) 0.0014(9) -0.0025(9) -0.0012(9)
N5 0.0297(12) 0.0527(13) 0.0344(11) -0.0006(9) -0.0001(9) 0.0123(10)
S2 0.0320(3) 0.0344(3) 0.0375(3) 0.0008(2) 0.0006(2) -0.0046(2)
C61 0.0325(13) 0.0258(11) 0.0360(12) -0.0002(9) -0.0056(10) -0.0009(9)
C62 0.0474(16) 0.0348(12) 0.0350(13) 0.0015(10) -0.0066(11) -0.0049(11)
C63 0.0457(16) 0.0439(14) 0.0468(16) 0.0012(11) -0.0185(12) 0.0028(12)
C64 0.0339(14) 0.0469(15) 0.0604(18) -0.0072(13) -0.0137(13) 0.0096(12)
C65 0.0356(14) 0.0455(14) 0.0441(15) -0.0085(11) -0.0020(11) 0.0053(11)
C66 0.0345(13) 0.0299(11) 0.0356(13) -0.0021(9) -0.0063(10) 0.0000(10)
N6 0.0505(15) 0.0590(14) 0.0298(12) 0.0113(10) 0.0067(10) 0.0216(11)

loop_
_atom_type_symbol
_atom_type_description
_atom_type_scat_dispersion_real
_atom_type_scat_dispersion_imag
_atom_type_scat_source
C C 0.0033 0.0016 'International Tables Vol C Tables 4.2.6.8 and 6.1.1.4'
H H 0.0000 0.0000 'International Tables Vol C Tables 4.2.6.8 and 6.1.1.4'
N N 0.0061 0.0033 'International Tables Vol C Tables 4.2.6.8 and 6.1.1.4'
P P 0.1023 0.0942 'International Tables Vol C Tables 4.2.6.8 and 6.1.1.4'
S S 0.1246 0.1234 'International Tables Vol C Tables 4.2.6.8 and 6.1.1.4'

loop_
_geom_angle_atom_site_label_1
_geom_angle_atom_site_label_2
_geom_angle_atom_site_label_3
_geom_angle
_geom_angle_site_symmetry_1
_geom_angle_site_symmetry_3
_geom_angle_publ_flag
N1 P1 N2 81.73(9) . . ?
N1 P1 S1 97.66(7) . . ?
N2 P1 S1 106.91(8) . . ?
N1 P1 P2 40.94(6) . . ?
N2 P1 P2 40.80(6) . . ?
S1 P1 P2 106.86(4) . . ?
C1 N1 P2 130.51(15) . . ?
C1 N1 P1 131.42(15) . . ?
P2 N1 P1 98.06(9) . . ?
N1 C1 C12 107.47(19) . . ?
N1 C1 C13 107.64(18) . . ?
C12 C1 C13 110.9(2) . . ?
N1 C1 C11 110.88(18) . . ?
C12 C1 C11 109.57(19) . . ?
C13 C1 C11 110.3(2) . . ?
N2 P2 N1 82.12(9) . . ?
N2 P2 S2 106.37(7) . . ?
N1 P2 S2 99.30(7) . . ?
N2 P2 P1 41.12(7) . . ?
N1 P2 P1 41.01(6) . . ?
S2 P2 P1 107.66(4) . . ?
C2 N2 P2 126.45(15) . . ?
C2 N2 P1 126.58(15) . . ?
P2 N2 P1 98.08(10) . . ?
N2 C2 C21 108.33(19) . . ?
N2 C2 C22 107.8(2) . . ?
C21 C2 C22 109.2(2) . . ?
N2 C2 C23 110.4(2) . . ?
C21 C2 C23 109.7(3) . . ?
C22 C2 C23 111.4(3) . . ?
N5 P3 N4 100.94(11) . . ?
N5 P3 N3 104.59(11) . . ?
N4 P3 N3 81.22(10) . . ?
N5 P3 P4 108.29(8) . . ?
N4 P3 P4 40.35(6) . . ?
N3 P3 P4 40.91(7) . . ?
C3 N3 P4 124.74(17) . . ?
C3 N3 P3 123.67(17) . . ?
P4 N3 P3 97.98(10) . . ?
N3 C3 C33 107.8(2) . . ?
N3 C3 C32 111.0(2) . . ?
C33 C3 C32 110.1(3) . . ?
N3 C3 C31 107.5(2) . . ?
C33 C3 C31 111.1(3) . . ?
C32 C3 C31 109.3(3) . . ?
N6 P4 N4 101.09(11) . . ?
N6 P4 N3 102.49(11) . . ?
N4 P4 N3 81.45(10) . . ?
N6 P4 P3 107.03(8) . . ?
N4 P4 P3 40.38(7) . . ?
N3 P4 P3 41.11(7) . . ?
C4 N4 P4 130.50(17) . . ?
C4 N4 P3 130.09(16) . . ?
P4 N4 P3 99.27(10) . . ?
N4 C4 C41 108.2(2) . . ?
N4 C4 C42 110.6(2) . . ?
C41 C4 C42 111.7(3) . . ?
N4 C4 C43 108.2(2) . . ?
C41 C4 C43 108.4(3) . . ?
C42 C4 C43 109.7(2) . . ?
C51 S1 P1 105.09(7) . . ?
C52 C51 C56 119.9(2) . . ?
C52 C51 S1 121.00(17) . . ?
C56 C51 S1 118.66(16) . . ?
C53 C52 C51 120.6(2) . . ?
C54 C53 C52 119.5(2) . . ?
C53 C54 C55 120.8(2) . . ?
C54 C55 C56 120.7(2) . . ?
N6 C56 C55 122.0(2) . . ?
N6 C56 C51 119.6(2) . . ?
C55 C56 C51 118.4(2) . . ?
C66 N5 P3 130.70(18) . . ?
C61 S2 P2 101.22(8) . . ?
C62 C61 C66 119.6(2) . . ?
C62 C61 S2 121.11(19) . . ?
C66 C61 S2 119.22(17) . . ?
C63 C62 C61 121.0(2) . . ?
C64 C63 C62 119.6(2) . . ?
C63 C64 C65 120.5(2) . . ?
C66 C65 C64 120.8(2) . . ?
C65 C66 N5 121.7(2) . . ?
C65 C66 C61 118.5(2) . . ?
N5 C66 C61 119.8(2) . . ?
C56 N6 P4 131.81(18) . . ?

loop_
_geom_bond_atom_site_label_1
_geom_bond_atom_site_label_2
_geom_bond_distance
_geom_bond_site_symmetry_2
_geom_bond_publ_flag
P1 N1 1.7126(18) . ?
P1 N2 1.717(2) . ?
P1 S1 2.1763(10) . ?
P1 P2 2.5842(12) . ?
N1 C1 1.489(3) . ?
N1 P2 1.7101(19) . ?
C1 C12 1.521(3) . ?
C1 C13 1.523(3) . ?
C1 C11 1.524(3) . ?
P2 N2 1.7057(19) . ?
P2 S2 2.1883(10) . ?
N2 C2 1.487(3) . ?
C2 C21 1.507(4) . ?
C2 C22 1.505(4) . ?
C2 C23 1.505(4) . ?
P3 N5 1.700(2) . ?
P3 N4 1.709(2) . ?
P3 N3 1.728(2) . ?
P3 P4 2.6029(13) . ?
N3 C3 1.489(3) . ?
N3 P4 1.721(2) . ?
C3 C33 1.507(4) . ?
C3 C32 1.520(4) . ?
C3 C31 1.530(4) . ?
P4 N6 1.703(2) . ?
P4 N4 1.7076(19) . ?
N4 C4 1.477(3) . ?
C4 C41 1.511(4) . ?
C4 C42 1.516(4) . ?
C4 C43 1.523(4) . ?
S1 C51 1.785(2) . ?
C51 C52 1.391(3) . ?
C51 C56 1.403(3) . ?
C52 C53 1.383(3) . ?
C53 C54 1.376(4) . ?
C54 C55 1.377(3) . ?
C55 C56 1.396(3) . ?
C56 N6 1.390(3) . ?
N5 C66 1.399(3) . ?
S2 C61 1.780(2) . ?
C61 C62 1.394(3) . ?
C61 C66 1.407(3) . ?
C62 C63 1.376(4) . ?
C63 C64 1.377(4) . ?
C64 C65 1.388(4) . ?
C65 C66 1.391(3) . ?

loop_
_geom_torsion_atom_site_label_1
_geom_torsion_atom_site_label_2
_geom_torsion_atom_site_label_3
_geom_torsion_atom_site_label_4
_geom_torsion
_geom_torsion_site_symmetry_1
_geom_torsion_site_symmetry_2
_geom_torsion_site_symmetry_3
_geom_torsion_site_symmetry_4
_geom_torsion_publ_flag
N2 P1 N1 C1 177.6(2) . . . . ?
S1 P1 N1 C1 71.50(19) . . . . ?
P2 P1 N1 C1 178.4(2) . . . . ?
N2 P1 N1 P2 -0.86(9) . . . . ?
S1 P1 N1 P2 -106.94(8) . . . . ?
P2 N1 C1 C12 -32.9(3) . . . . ?
P1 N1 C1 C12 149.16(18) . . . . ?
P2 N1 C1 C13 -152.39(18) . . . . ?
P1 N1 C1 C13 29.6(3) . . . . ?
P2 N1 C1 C11 86.8(2) . . . . ?
P1 N1 C1 C11 -91.1(2) . . . . ?
C1 N1 P2 N2 -177.6(2) . . . . ?
P1 N1 P2 N2 0.87(9) . . . . ?
C1 N1 P2 S2 -72.19(19) . . . . ?
P1 N1 P2 S2 106.27(8) . . . . ?
C1 N1 P2 P1 -178.5(2) . . . . ?
N1 P1 P2 N2 -178.69(14) . . . . ?
S1 P1 P2 N2 -96.55(11) . . . . ?
N2 P1 P2 N1 178.69(14) . . . . ?
S1 P1 P2 N1 82.14(10) . . . . ?
N1 P1 P2 S2 -83.82(10) . . . . ?
N2 P1 P2 S2 94.88(11) . . . . ?
S1 P1 P2 S2 -1.67(4) . . . . ?
N1 P2 N2 C2 -149.41(19) . . . . ?
S2 P2 N2 C2 113.16(18) . . . . ?
P1 P2 N2 C2 -148.5(2) . . . . ?
N1 P2 N2 P1 -0.87(9) . . . . ?
S2 P2 N2 P1 -98.30(9) . . . . ?
N1 P1 N2 C2 149.35(19) . . . . ?
S1 P1 N2 C2 -115.10(17) . . . . ?
P2 P1 N2 C2 148.5(2) . . . . ?
N1 P1 N2 P2 0.87(9) . . . . ?
S1 P1 N2 P2 96.41(8) . . . . ?
P2 N2 C2 C21 -47.1(3) . . . . ?
P1 N2 C2 C21 172.96(18) . . . . ?
P2 N2 C2 C22 -165.2(2) . . . . ?
P1 N2 C2 C22 54.9(3) . . . . ?
P2 N2 C2 C23 73.0(3) . . . . ?
P1 N2 C2 C23 -66.9(3) . . . . ?
N5 P3 N3 C3 -117.07(19) . . . . ?
N4 P3 N3 C3 143.8(2) . . . . ?
P4 P3 N3 C3 141.7(2) . . . . ?
N5 P3 N3 P4 101.23(11) . . . . ?
N4 P3 N3 P4 2.12(9) . . . . ?
P4 N3 C3 C33 -172.2(2) . . . . ?
P3 N3 C3 C33 56.1(3) . . . . ?
P4 N3 C3 C32 67.2(3) . . . . ?
P3 N3 C3 C32 -64.5(3) . . . . ?
P4 N3 C3 C31 -52.4(3) . . . . ?
P3 N3 C3 C31 176.0(2) . . . . ?
C3 N3 P4 N6 117.2(2) . . . . ?
P3 N3 P4 N6 -101.67(11) . . . . ?
C3 N3 P4 N4 -143.2(2) . . . . ?
P3 N3 P4 N4 -2.12(9) . . . . ?
C3 N3 P4 P3 -141.1(2) . . . . ?
N5 P3 P4 N6 -1.76(13) . . . . ?
N4 P3 P4 N6 -87.16(14) . . . . ?
N3 P3 P4 N6 89.60(14) . . . . ?
N5 P3 P4 N4 85.40(14) . . . . ?
N3 P3 P4 N4 176.76(14) . . . . ?
N5 P3 P4 N3 -91.36(13) . . . . ?
N4 P3 P4 N3 -176.76(14) . . . . ?
N6 P4 N4 C4 -80.8(2) . . . . ?
N3 P4 N4 C4 178.1(2) . . . . ?
P3 P4 N4 C4 175.9(3) . . . . ?
N6 P4 N4 P3 103.30(12) . . . . ?
N3 P4 N4 P3 2.15(10) . . . . ?
N5 P3 N4 C4 78.6(2) . . . . ?
N3 P3 N4 C4 -178.1(2) . . . . ?
P4 P3 N4 C4 -176.0(3) . . . . ?
N5 P3 N4 P4 -105.43(11) . . . . ?
N3 P3 N4 P4 -2.15(10) . . . . ?
P4 N4 C4 C41 -19.8(3) . . . . ?
P3 N4 C4 C41 154.9(2) . . . . ?
P4 N4 C4 C42 102.8(3) . . . . ?
P3 N4 C4 C42 -82.5(3) . . . . ?
P4 N4 C4 C43 -137.0(2) . . . . ?
P3 N4 C4 C43 37.7(3) . . . . ?
N1 P1 S1 C51 -177.42(10) . . . . ?
N2 P1 S1 C51 98.93(10) . . . . ?
P2 P1 S1 C51 141.66(8) . . . . ?
P1 S1 C51 C52 80.02(19) . . . . ?
P1 S1 C51 C56 -107.29(17) . . . . ?
C56 C51 C52 C53 -1.4(3) . . . . ?
S1 C51 C52 C53 171.17(19) . . . . ?
C51 C52 C53 C54 -0.2(4) . . . . ?
C52 C53 C54 C55 1.3(4) . . . . ?
C53 C54 C55 C56 -0.9(4) . . . . ?
C54 C55 C56 N6 -179.6(2) . . . . ?
C54 C55 C56 C51 -0.7(3) . . . . ?
C52 C51 C56 N6 -179.2(2) . . . . ?
S1 C51 C56 N6 8.0(3) . . . . ?
C52 C51 C56 C55 1.9(3) . . . . ?
S1 C51 C56 C55 -170.91(17) . . . . ?
N4 P3 N5 C66 -149.5(2) . . . . ?
N3 P3 N5 C66 126.8(2) . . . . ?
P4 P3 N5 C66 169.4(2) . . . . ?
N2 P2 S2 C61 -90.66(11) . . . . ?
N1 P2 S2 C61 -175.12(9) . . . . ?
P1 P2 S2 C61 -133.74(8) . . . . ?
P2 S2 C61 C62 -76.55(19) . . . . ?
P2 S2 C61 C66 106.02(17) . . . . ?
C66 C61 C62 C63 0.8(3) . . . . ?
S2 C61 C62 C63 -176.63(19) . . . . ?
C61 C62 C63 C64 -0.3(4) . . . . ?
C62 C63 C64 C65 -0.7(4) . . . . ?
C63 C64 C65 C66 1.1(4) . . . . ?
C64 C65 C66 N5 -179.6(2) . . . . ?
C64 C65 C66 C61 -0.5(4) . . . . ?
P3 N5 C66 C65 -14.8(4) . . . . ?
P3 N5 C66 C61 166.13(18) . . . . ?
C62 C61 C66 C65 -0.4(3) . . . . ?
S2 C61 C66 C65 177.10(17) . . . . ?
C62 C61 C66 N5 178.7(2) . . . . ?
S2 C61 C66 N5 -3.8(3) . . . . ?
C55 C56 N6 P4 13.1(4) . . . . ?
C51 C56 N6 P4 -165.8(2) . . . . ?
N4 P4 N6 C56 141.9(3) . . . . ?
N3 P4 N6 C56 -134.5(3) . . . . ?
P3 P4 N6 C56 -176.8(2) . . . . ?

loop_
_cod_related_entry_id
_cod_related_entry_database
_cod_related_entry_code
1 ChemSpider 30652709
